data_2006004
loop_
_publ_author_name
'Ng, S. W.'

_publ_section_title
;
 Tetra(<i>p</i>-chlorophenyl)tin
;
_journal_issue 3
_journal_name_full 'Acta Crystallographica Section C'
_journal_page_first 273
_journal_page_last 274
_journal_paper_doi 10.1107/S0108270196013716
_journal_volume 53
_journal_year 1997
_chemical_formula_iupac '[Sn (C6 H4 Cl)4]'
_chemical_formula_moiety '[(C~6~H~4~Cl)~4~Sn]'
_chemical_formula_sum 'C24 H16 Cl4 Sn'
_chemical_formula_weight 564.86
_chemical_name_systematic
;
 Tetra-p-chlorophenyltin
;
_space_group_IT_number 2
_symmetry_cell_setting triclinic
_symmetry_space_group_name_Hall '-P 1'
_symmetry_space_group_name_H-M 'P -1'
_audit_creation_method SHELXL
_cell_angle_alpha 65.28(9)
_cell_angle_beta 70.50(3)
_cell_angle_gamma 70.37(5)
_cell_formula_units_Z 2
_cell_length_a 10.035(4)
_cell_length_b 11.090(8)
_cell_length_c 12.325(4)
_cell_measurement_reflns_used 19
_cell_measurement_temperature 163(2)
_cell_measurement_theta_max 12.5
_cell_measurement_theta_min 5.0
_cell_volume 1143.2(13)
_computing_cell_refinement XSCANS
_computing_data_collection 'XSCANS (Siemens, 1991)'
_computing_data_reduction XSCANS
_computing_molecular_graphics 'ZORTEP (Zsolnai & Pritzkow, 1996)'
_computing_publication_material SHELXL93
_computing_structure_refinement 'SHELXL93 (Sheldrick, 1993)'
_computing_structure_solution 'SHELXS86 (Sheldrick, 1990)'
_diffrn_ambient_temperature 163(2)
_diffrn_measurement_device 'Siemens P4'
_diffrn_measurement_method \w-scans
_diffrn_radiation_monochromator graphite
_diffrn_radiation_source 'fine-focus sealed tube'
_diffrn_radiation_type MoK\a
_diffrn_radiation_wavelength 0.71073
_diffrn_reflns_av_R_equivalents 0.1116
_diffrn_reflns_av_sigmaI/netI 0.0311
_diffrn_reflns_limit_h_max 10
_diffrn_reflns_limit_h_min 0
_diffrn_reflns_limit_k_max 12
_diffrn_reflns_limit_k_min -11
_diffrn_reflns_limit_l_max 14
_diffrn_reflns_limit_l_min -13
_diffrn_reflns_number 3534
_diffrn_reflns_theta_max 24.97
_diffrn_reflns_theta_min 2.08
_diffrn_standards_decay_% 4.6
_diffrn_standards_interval_count 97
_diffrn_standards_number 3
_exptl_absorpt_coefficient_mu 1.593
_exptl_absorpt_correction_T_max 0.671
_exptl_absorpt_correction_T_min 0.643
_exptl_absorpt_correction_type '\y-scans (North, Phillips & Mathews, 1968)'
_exptl_crystal_colour colourless
_exptl_crystal_density_diffrn 1.641
_exptl_crystal_density_meas ?
_exptl_crystal_description parallelepiped
_exptl_crystal_F_000 556
_exptl_crystal_size_max 0.60
_exptl_crystal_size_mid 0.30
_exptl_crystal_size_min 0.25
_refine_diff_density_max 0.787
_refine_diff_density_min -0.628
_refine_ls_extinction_method none
_refine_ls_goodness_of_fit_all 1.068
_refine_ls_goodness_of_fit_obs 1.067
_refine_ls_hydrogen_treatment 'H atoms were located and refined'
_refine_ls_matrix_type full
_refine_ls_number_parameters 326
_refine_ls_number_reflns 3458
_refine_ls_number_restraints 0
_refine_ls_restrained_S_all 1.097
_refine_ls_restrained_S_obs 1.067
_refine_ls_R_factor_all 0.0361
_refine_ls_R_factor_obs 0.0288
_refine_ls_shift/esd_max 0.000
_refine_ls_shift/esd_mean 0.000
_refine_ls_structure_factor_coef Fsqd
_refine_ls_weighting_details 'w = 1/[\s^2^(Fo^2^)+(0.0465P)^2^+0.0113P] where P=(Fo^2^+2Fc^2^)/3'
_refine_ls_weighting_scheme calc
_refine_ls_wR_factor_all 0.0787
_refine_ls_wR_factor_obs 0.0708
_reflns_number_observed 2998
_reflns_number_total 3459
_reflns_observed_criterion >2sigma(I)
_cod_data_source_file kh1137.cif
_cod_data_source_block seik
_cod_depositor_comments
;
The following automatic conversions were performed:

'_exptl_crystal_density_meas' value 'not measured' was changed to '?'
- the value is perceived as not measured.

Automatic conversion script
Id: cif_fix_values 3008 2015-01-20 13:52:24Z robertas 

The following automatic conversions were performed:

'_refine_ls_weighting_scheme' value 'calc w =
1/[\s^2^(Fo^2^)+(0.0465P)^2^+0.0113P] where P=(Fo^2^+2Fc^2^)/3' was
changed to 'calc'. New tag '_refine_ls_weighting_details' was
created. The value of the new tag was set to 'w =
1/[\s^2^(Fo^2^)+(0.0465P)^2^+0.0113P] where P=(Fo^2^+2Fc^2^)/3'.

Automatic conversion script
Id: cif_fix_values 3143 2015-03-26 13:38:13Z robertas 
;
_cod_original_cell_volume 1143.0(10)
_cod_database_code 2006004

loop_
_symmetry_equiv_pos_as_xyz
'x, y, z'
'-x, -y, -z'

loop_
_atom_site_aniso_label
_atom_site_aniso_U_11
_atom_site_aniso_U_12
_atom_site_aniso_U_13
_atom_site_aniso_U_22
_atom_site_aniso_U_23
_atom_site_aniso_U_33
Sn1 0.0332(2) -0.0092(1) -0.0063(1) 0.0320(2) -0.0048(1) 0.0320(2)
Cl1 0.0695(9) -0.0253(6) 0.0111(6) 0.0383(6) -0.0071(5) 0.0555(7)
Cl2 0.0412(7) -0.0087(6) -0.0171(5) 0.0667(7) -0.0054(5) 0.0486(6)
Cl3 0.0764(9) 0.0025(6) 0.0039(6) 0.0444(6) -0.0113(5) 0.0426(6)
Cl4 0.0522(8) -0.0153(6) -0.0095(7) 0.0683(8) -0.0492(7) 0.0928(9)
C11 0.034(2) -0.011(2) -0.006(2) 0.030(2) -0.008(2) 0.033(2)
C12 0.029(3) -0.005(2) -0.014(2) 0.044(2) -0.003(2) 0.064(3)
C13 0.027(3) -0.020(2) -0.002(2) 0.051(3) -0.006(2) 0.074(3)
C14 0.044(3) -0.012(2) 0.004(2) 0.028(2) -0.014(2) 0.041(2)
C15 0.057(3) -0.021(2) -0.017(2) 0.044(2) -0.004(2) 0.041(2)
C16 0.045(3) -0.025(2) -0.012(2) 0.049(3) -0.003(2) 0.043(2)
C21 0.028(2) -0.007(2) -0.005(2) 0.032(2) -0.002(2) 0.030(2)
C22 0.040(3) -0.014(2) -0.007(2) 0.039(2) -0.009(2) 0.033(2)
C23 0.041(3) -0.004(2) -0.007(2) 0.034(2) -0.006(2) 0.038(2)
C24 0.031(2) -0.010(2) -0.003(2) 0.045(2) -0.005(2) 0.032(2)
C25 0.046(3) -0.014(2) -0.016(2) 0.052(3) -0.015(2) 0.043(2)
C26 0.046(3) -0.005(2) -0.009(2) 0.039(2) -0.017(2) 0.047(2)
C31 0.032(2) -0.005(2) -0.011(2) 0.035(2) -0.005(2) 0.029(2)
C32 0.045(3) -0.011(2) -0.008(2) 0.030(2) -0.004(2) 0.034(2)
C33 0.046(3) -0.012(2) -0.001(2) 0.040(2) -0.002(2) 0.036(2)
C34 0.046(3) 0.005(2) -0.010(2) 0.034(2) -0.004(2) 0.028(2)
C35 0.055(3) -0.004(2) -0.018(2) 0.036(2) -0.010(2) 0.046(2)
C36 0.038(3) -0.011(2) -0.011(2) 0.041(2) -0.006(2) 0.039(2)
C41 0.026(2) -0.005(2) -0.005(2) 0.031(2) -0.006(2) 0.033(2)
C42 0.028(2) -0.008(2) -0.005(2) 0.038(2) -0.005(2) 0.036(2)
C43 0.034(3) -0.005(2) -0.006(2) 0.053(3) -0.019(2) 0.037(2)
C44 0.031(2) -0.004(2) -0.007(2) 0.044(2) -0.024(2) 0.056(3)
C45 0.042(3) -0.015(2) -0.007(2) 0.035(2) -0.007(2) 0.054(3)
C46 0.045(3) -0.011(2) -0.008(2) 0.035(2) -0.002(2) 0.030(2)

loop_
_atom_site_label
_atom_site_occupancy
_atom_site_fract_x
_atom_site_fract_y
_atom_site_fract_z
_atom_site_U_iso_or_equiv
_atom_site_thermal_displace_type
_atom_site_calc_flag
_atom_site_type_symbol
Sn1 1 0.25313(3) 0.37724(3) 0.33427(2) 0.0345(1) Uani d Sn
Cl1 1 0.0120(1) -0.1293(1) 0.8166(1) 0.0610(3) Uani d Cl
Cl2 1 -0.2982(1) 0.7226(1) 0.0575(1) 0.0565(3) Uani d Cl
Cl3 1 0.7754(2) 0.0871(1) -0.0422(1) 0.0651(4) Uani d Cl
Cl4 1 0.3740(1) 0.8123(1) 0.5095(1) 0.0649(4) Uani d Cl
C11 1 0.1745(4) 0.2154(4) 0.4906(3) 0.0327(9) Uani d C
C12 1 0.0390(5) 0.1955(5) 0.5097(5) 0.051(1) Uani d C
C13 1 -0.0105(5) 0.0897(5) 0.6092(5) 0.056(1) Uani d C
C14 1 0.0740(5) 0.0041(4) 0.6901(4) 0.039(1) Uani d C
C15 1 0.2087(6) 0.0212(4) 0.6744(4) 0.047(1) Uani d C
C16 1 0.2576(5) 0.1272(4) 0.5741(4) 0.046(1) Uani d C
C21 1 0.0805(4) 0.4960(4) 0.2400(3) 0.0339(9) Uani d C
C22 1 0.0161(5) 0.6327(4) 0.2281(3) 0.038(1) Uani d C
C23 1 -0.0988(5) 0.7028(4) 0.1711(4) 0.042(1) Uani d C
C24 1 -0.1518(4) 0.6368(4) 0.1275(3) 0.040(1) Uani d C
C25 1 -0.0917(5) 0.5023(5) 0.1384(4) 0.045(1) Uani d C
C26 1 0.0260(5) 0.4332(5) 0.1942(4) 0.045(1) Uani d C
C31 1 0.4268(4) 0.2854(4) 0.2150(3) 0.0336(9) Uani d C
C32 1 0.5401(5) 0.3458(4) 0.1359(3) 0.039(1) Uani d C
C33 1 0.6472(5) 0.2861(4) 0.0564(4) 0.046(1) Uani d C
C34 1 0.6397(5) 0.1658(4) 0.0551(3) 0.042(1) Uani d C
C35 1 0.5295(5) 0.1026(4) 0.1316(4) 0.047(1) Uani d C
C36 1 0.4232(5) 0.1631(4) 0.2121(4) 0.041(1) Uani d C
C41 1 0.3125(4) 0.5073(4) 0.3880(3) 0.0325(9) Uani d C
C42 1 0.2908(4) 0.4857(4) 0.5115(4) 0.038(1) Uani d C
C43 1 0.3148(5) 0.5765(4) 0.5493(4) 0.042(1) Uani d C
C44 1 0.3571(5) 0.6916(4) 0.4624(4) 0.043(1) Uani d C
C45 1 0.3828(5) 0.7159(4) 0.3387(4) 0.046(1) Uani d C
C46 1 0.3601(5) 0.6240(4) 0.3024(4) 0.040(1) Uani d C
H12 1 -0.022(6) 0.250(5) 0.462(5) 0.07(2) Uiso d H
H13 1 -0.084(6) 0.073(5) 0.612(4) 0.06(2) Uiso d H
H15 1 0.270(6) -0.038(5) 0.727(4) 0.06(1) Uiso d H
H16 1 0.349(5) 0.138(4) 0.563(4) 0.04(1) Uiso d H
H22 1 0.054(4) 0.673(4) 0.262(3) 0.03(1) Uiso d H
H23 1 -0.149(5) 0.796(4) 0.166(4) 0.05(1) Uiso d H
H25 1 -0.124(4) 0.455(4) 0.112(4) 0.04(1) Uiso d H
H26 1 0.064(5) 0.346(4) 0.202(4) 0.05(1) Uiso d H
H32 1 0.541(4) 0.425(4) 0.136(3) 0.03(1) Uiso d H
H33 1 0.714(4) 0.325(4) 0.010(4) 0.03(1) Uiso d H
H35 1 0.532(5) 0.014(5) 0.135(4) 0.07(1) Uiso d H
H36 1 0.355(5) 0.118(4) 0.263(4) 0.04(1) Uiso d H
H42 1 0.264(5) 0.404(4) 0.571(4) 0.05(1) Uiso d H
H43 1 0.305(5) 0.560(4) 0.634(4) 0.05(1) Uiso d H
H45 1 0.404(5) 0.797(4) 0.284(4) 0.05(1) Uiso d H
H46 1 0.367(4) 0.649(4) 0.217(4) 0.04(1) Uiso d H

loop_
_atom_type_symbol
_atom_type_description
_atom_type_scat_dispersion_real
_atom_type_scat_dispersion_imag
_atom_type_scat_source
C C 0.0033 0.0016 'International Tables Vol C Tables 4.2.6.8 and 6.1.1.4'
H H 0.0000 0.0000 'International Tables Vol C Tables 4.2.6.8 and 6.1.1.4'
Cl Cl 0.1484 0.1585 'International Tables Vol C Tables 4.2.6.8 and 6.1.1.4'
Sn Sn -0.6537 1.4246 'International Tables Vol C Tables 4.2.6.8 and 6.1.1.4'

loop_
_geom_angle_atom_site_label_1
_geom_angle_atom_site_label_2
_geom_angle_atom_site_label_3
_geom_angle
_geom_angle_publ_flag
C11 Sn1 C21 107.9(2) yes
C11 Sn1 C31 107.4(2) yes
C11 Sn1 C41 111.20(10) yes
C21 Sn1 C31 108.10(10) yes
C21 Sn1 C41 108.3(2) yes
C31 Sn1 C41 113.9(2) yes
C12 C11 Sn1 120.8(3) no
C16 C11 Sn1 121.5(3) no
C11 C12 C13 120.8(5) no
C12 C13 C14 120.2(5) no
C13 C14 C15 120.7(4) no
C13 C14 Cl1 120.6(4) no
C15 C14 Cl1 118.7(3) no
C14 C15 C16 118.7(4) no
C15 C16 C11 122.0(4) no
C16 C11 C12 117.7(4) no
C22 C21 Sn1 122.9(3) no
C26 C21 Sn1 118.6(3) no
C21 C22 C23 120.6(4) no
C22 C23 C24 119.6(4) no
C23 C24 C25 121.2(4) no
C23 C24 Cl2 120.3(3) no
C25 C24 Cl2 118.5(3) no
C24 C25 C26 118.7(4) no
C25 C26 C21 121.5(4) no
C26 C21 C22 118.4(4) no
C32 C31 Sn1 123.0(3) no
C36 C31 Sn1 118.9(3) no
C31 C32 C33 121.4(4) no
C32 C33 C34 119.2(4) no
C33 C34 C35 121.4(4) no
C33 C34 Cl3 120.0(4) no
C35 C34 Cl3 118.6(3) no
C34 C35 C36 118.8(4) no
C35 C36 C31 121.3(4) no
C36 C31 C32 118.0(4) no
C42 C41 Sn1 120.3(3) no
C46 C41 Sn1 121.7(3) no
C41 C42 C43 121.5(4) no
C42 C43 C44 118.8(4) no
C43 C44 C45 121.7(4) no
C43 C44 Cl4 119.0(3) no
C45 C44 Cl4 119.3(3) no
C44 C45 C46 118.8(4) no
C45 C46 C41 121.4(4) no
C46 C41 C42 117.7(4) no

loop_
_geom_bond_atom_site_label_1
_geom_bond_atom_site_label_2
_geom_bond_site_symmetry_2
_geom_bond_distance
_geom_bond_publ_flag
Sn1 C11 . 2.144(4) yes
Sn1 C21 . 2.149(4) yes
Sn1 C31 . 2.141(4) yes
Sn1 C41 . 2.125(4) yes
Cl1 C14 . 1.746(4) no
Cl2 C24 . 1.740(4) no
Cl3 C34 . 1.744(4) no
Cl4 C44 . 1.739(4) no
C11 C16 . 1.376(6) no
C11 C12 . 1.377(6) no
C12 C13 . 1.381(7) no
C13 C14 . 1.359(7) no
C14 C15 . 1.366(6) no
C15 C16 . 1.385(6) no
C21 C26 . 1.376(6) no
C21 C22 . 1.399(5) no
C22 C23 . 1.382(6) no
C23 C24 . 1.376(6) no
C24 C25 . 1.374(6) no
C25 C26 . 1.396(6) no
C31 C36 . 1.384(6) no
C31 C32 . 1.384(6) no
C32 C33 . 1.384(6) no
C33 C34 . 1.368(6) no
C34 C35 . 1.370(6) no
C35 C36 . 1.393(6) no
C41 C42 . 1.389(5) no
C41 C46 . 1.398(5) no
C42 C43 . 1.385(6) no
C43 C44 . 1.369(6) no
C44 C45 . 1.379(6) no
C45 C46 . 1.377(6) no

loop_
_cod_related_entry_id
_cod_related_entry_database
_cod_related_entry_code
1 ChemSpider 3512654
